data_7701352
loop_
_publ_author_name
'Kataeva, Olga'
'Metlushka, Kirill'
'Ivshin, Kamil'
'Nikitina, Kristina'
'Alfonsov, Vladimir'
'Vandyukov, Alexander'
'Khrizanforov, Mikhail'
'Budnikova, Yulia H.'
'Sinyashin, Oleg Geroldovich'
'Krupskaya, Yulia'
'Kataev, Vladislav'
'B\"uchner, Bernd'
'Knupfer, Martin'

_publ_section_title
;
 Unusual donor-acceptor system MnIIPc-TCNQ/F4-TCNQ and the properties of
 the mixed single crystals of the metal phthalocyanines with organic
 acceptor molecules
;
_journal_name_full 'Dalton Transactions'
_journal_paper_doi 10.1039/C9DT03642C
_journal_year 2019
_chemical_formula_moiety 'C32 H20 Mn N8 O2, C12 F4 N4, 4(C6 H12 N2 O)'
_chemical_formula_sum 'C68 H68 F4 Mn N20 O6'
_chemical_formula_weight 1392.36
_space_group_crystal_system triclinic
_space_group_IT_number 2
_space_group_name_Hall '-P 1'
_space_group_name_H-M_alt 'P -1'
_symmetry_space_group_name_Hall '-P 1'
_symmetry_space_group_name_H-M 'P -1'
_atom_sites_solution_hydrogens mixed
_audit_creation_method SHELXL-2017/1
_audit_update_record
;
2019-07-15 deposited with the CCDC.    2019-10-10 downloaded from the CCDC.
;
_cell_angle_alpha 74.6000(10)
_cell_angle_beta 79.8630(10)
_cell_angle_gamma 89.0450(10)
_cell_formula_units_Z 1
_cell_length_a 8.7022(2)
_cell_length_b 11.6296(3)
_cell_length_c 16.8340(4)
_cell_measurement_reflns_used 7973
_cell_measurement_temperature 198(2)
_cell_measurement_theta_max 66.54
_cell_measurement_theta_min 2.77
_cell_volume 1616.03(7)
_computing_cell_refinement 'APEX3 v2018.1-0'
_computing_data_collection 'Bruker APEX2'
_computing_data_reduction 'SAINT NT v6.0 (Bruker AXS, 2003)'
_computing_molecular_graphics 'Mercury CSD 4.1.0'
_computing_publication_material 'enCIFer Version 1.7.1'
_computing_structure_refinement 'SHELXL-2017/1 (Sheldrick, 2017)'
_computing_structure_solution 'SHELXS-97 (Sheldrick, 2008)'
_diffrn_ambient_temperature 198(2)
_diffrn_measured_fraction_theta_full 0.986
_diffrn_measured_fraction_theta_max 0.986
_diffrn_measurement_device 'Bruker Kappa Apex Duo CCD'
_diffrn_measurement_device_type 'Bruker APEX-II CCD'
_diffrn_measurement_method '\f and \w scans'
_diffrn_radiation_type CuK\a
_diffrn_radiation_wavelength 1.54178
_diffrn_reflns_av_R_equivalents 0.0603
_diffrn_reflns_av_unetI/netI 0.0562
_diffrn_reflns_Laue_measured_fraction_full 0.986
_diffrn_reflns_Laue_measured_fraction_max 0.986
_diffrn_reflns_limit_h_max 10
_diffrn_reflns_limit_h_min -10
_diffrn_reflns_limit_k_max 13
_diffrn_reflns_limit_k_min -13
_diffrn_reflns_limit_l_max 20
_diffrn_reflns_limit_l_min -20
_diffrn_reflns_number 19514
_diffrn_reflns_point_group_measured_fraction_full 0.986
_diffrn_reflns_point_group_measured_fraction_max 0.986
_diffrn_reflns_theta_full 66.641
_diffrn_reflns_theta_max 66.641
_diffrn_reflns_theta_min 2.767
_exptl_absorpt_coefficient_mu 2.354
_exptl_absorpt_correction_T_max 1.000
_exptl_absorpt_correction_T_min 0.4110
_exptl_absorpt_correction_type multi-scan
_exptl_absorpt_process_details 'SADABS-2014/5 (Bruker,2014/5) '
_exptl_crystal_colour 'dark green'
_exptl_crystal_density_diffrn 1.431
_exptl_crystal_description 'thin plate'
_exptl_crystal_F_000 725
_exptl_crystal_size_max 0.231
_exptl_crystal_size_mid 0.093
_exptl_crystal_size_min 0.043
_refine_diff_density_max 0.667
_refine_diff_density_min -0.549
_refine_diff_density_rms 0.113
_refine_ls_extinction_method none
_refine_ls_goodness_of_fit_ref 1.056
_refine_ls_hydrogen_treatment mixed
_refine_ls_matrix_type full
_refine_ls_number_parameters 470
_refine_ls_number_reflns 5632
_refine_ls_number_restraints 0
_refine_ls_restrained_S_all 1.056
_refine_ls_R_factor_all 0.0677
_refine_ls_R_factor_gt 0.0572
_refine_ls_shift/su_max 0.000
_refine_ls_shift/su_mean 0.000
_refine_ls_structure_factor_coef Fsqd
_refine_ls_weighting_details 'w=1/[\s^2^(Fo^2^)+(0.1340P)^2^] where P=(Fo^2^+2Fc^2^)/3'
_refine_ls_weighting_scheme calc
_refine_ls_wR_factor_gt 0.1644
_refine_ls_wR_factor_ref 0.1779
_reflns_Friedel_coverage 0.000
_reflns_number_gt 4855
_reflns_number_total 5632
_reflns_threshold_expression 'I > 2\s(I)'
_cod_data_source_file c9dt03642c2.cif
_cod_data_source_block met330a
_cod_database_code 7701352
_shelx_shelxl_version_number 2017/1
_shelx_space_group_comment
;
The symmetry employed for this shelxl refinement is uniquely defined
by the following loop, which should always be used as a source of
symmetry information in preference to the above space-group names.
They are only intended as comments.
;
_shelx_estimated_absorpt_t_min 0.612
_shelx_estimated_absorpt_t_max 0.906

loop_
_space_group_symop_operation_xyz
'x, y, z'
'-x, -y, -z'

loop_
_atom_site_label
_atom_site_type_symbol
_atom_site_fract_x
_atom_site_fract_y
_atom_site_fract_z
_atom_site_U_iso_or_equiv
_atom_site_adp_type
_atom_site_occupancy
_atom_site_site_symmetry_order
_atom_site_calc_flag
_atom_site_refinement_flags_posn
_atom_site_refinement_flags_adp
_atom_site_refinement_flags_occupancy
_atom_site_disorder_assembly
_atom_site_disorder_group
Mn1 Mn 1.000000 0.500000 0.500000 0.02330(19) Uani 1 2 d S . P . .
O1W O 1.0665(2) 0.66224(17) 0.53771(14) 0.0301(4) Uani 1 1 d . . . . .
H1WA H 1.050(4) 0.722(4) 0.503(3) 0.049(11) Uiso 1 1 d . . . . .
H1WB H 1.010(4) 0.659(3) 0.585(3) 0.044(10) Uiso 1 1 d . . . . .
N1 N 0.8362(2) 0.59442(18) 0.44845(14) 0.0259(4) Uani 1 1 d . . . . .
N2 N 1.1444(2) 0.55325(18) 0.39389(14) 0.0267(5) Uani 1 1 d . . . . .
C3 C 1.1124(3) 0.6282(2) 0.32087(17) 0.0275(5) Uani 1 1 d . . . . .
N4 N 0.9790(2) 0.68192(18) 0.30821(14) 0.0278(5) Uani 1 1 d . . . . .
C5 C 0.8540(3) 0.6667(2) 0.36762(17) 0.0267(5) Uani 1 1 d . . . . .
C6 C 0.7084(3) 0.7274(2) 0.35695(17) 0.0284(6) Uani 1 1 d . . . . .
C7 C 0.6639(3) 0.8085(2) 0.28780(19) 0.0338(6) Uani 1 1 d . . . . .
H7 H 0.733884 0.834435 0.235976 0.041 Uiso 1 1 calc R U . . .
C8 C 0.5128(3) 0.8494(3) 0.2983(2) 0.0384(7) Uani 1 1 d . . . . .
H8 H 0.478841 0.904935 0.252761 0.046 Uiso 1 1 calc R U . . .
C9 C 0.4096(3) 0.8107(2) 0.3744(2) 0.0367(7) Uani 1 1 d . . . . .
H9 H 0.306896 0.840137 0.379262 0.044 Uiso 1 1 calc R U . . .
C10 C 0.4536(3) 0.7303(2) 0.44284(19) 0.0319(6) Uani 1 1 d . . . . .
H10 H 0.383331 0.704037 0.494536 0.038 Uiso 1 1 calc R U . . .
C11 C 0.6056(3) 0.6896(2) 0.43252(17) 0.0268(5) Uani 1 1 d . . . . .
C12 C 0.6884(3) 0.6070(2) 0.48979(17) 0.0259(5) Uani 1 1 d . . . . .
N13 N 0.6269(2) 0.55653(18) 0.56935(14) 0.0265(5) Uani 1 1 d . . . . .
C14 C 0.7038(3) 0.4835(2) 0.62212(17) 0.0254(5) Uani 1 1 d . . . . .
C15 C 0.6368(3) 0.4291(2) 0.70791(17) 0.0283(5) Uani 1 1 d . . . . .
C16 C 0.4882(3) 0.4355(3) 0.75399(19) 0.0348(6) Uani 1 1 d . . . . .
H16 H 0.410938 0.484084 0.729501 0.042 Uiso 1 1 calc R U . . .
C17 C 0.4579(3) 0.3685(3) 0.8365(2) 0.0414(7) Uani 1 1 d . . . . .
H17 H 0.358248 0.371826 0.869447 0.050 Uiso 1 1 calc R U . . .
C18 C 0.5708(4) 0.2959(3) 0.8724(2) 0.0436(7) Uani 1 1 d . . . . .
H18 H 0.545286 0.249695 0.929018 0.052 Uiso 1 1 calc R U . . .
C19 C 0.7192(3) 0.2896(3) 0.82753(18) 0.0370(6) Uani 1 1 d . . . . .
H19 H 0.795870 0.240865 0.852424 0.044 Uiso 1 1 calc R U . . .
C20 C 0.7511(3) 0.3576(2) 0.74460(18) 0.0296(6) Uani 1 1 d . . . . .
C1A C 0.2612(4) 0.7664(3) 0.9284(3) 0.0583(9) Uani 1 1 d . . . . .
N1A N 0.2596(5) 0.6735(4) 0.9148(3) 0.0792(11) Uani 1 1 d . . . . .
C2A C 0.4255(4) 0.9315(3) 0.9195(3) 0.0567(9) Uani 1 1 d . . . . .
N2A N 0.5557(4) 0.9647(4) 0.9012(3) 0.0796(11) Uani 1 1 d . . . . .
C3A C 0.2718(4) 0.8813(3) 0.9417(2) 0.0530(8) Uani 1 1 d . . . . .
C4A C 0.1390(4) 0.9392(3) 0.9713(2) 0.0465(7) Uani 1 1 d . . . . .
C5A C 0.1372(4) 1.0625(3) 0.9664(2) 0.0480(8) Uani 1 1 d . . . . .
C6A C 0.0074(4) 1.1184(3) 0.9925(2) 0.0507(8) Uani 1 1 d . . . . .
F5A F 0.2683(2) 1.12861(19) 0.93041(17) 0.0673(6) Uani 1 1 d . . . . .
F6A F 0.0197(3) 1.23784(18) 0.97941(19) 0.0752(7) Uani 1 1 d . . . . .
C100 C 0.9389(3) 0.9454(2) 0.3927(2) 0.0374(7) Uani 1 1 d . . . . .
N105 N 0.8142(3) 0.9687(2) 0.44633(18) 0.0432(6) Uani 1 1 d . . . . .
C104 C 0.6932(4) 1.0488(3) 0.4190(3) 0.0565(9) Uani 1 1 d . . . . .
H10A H 0.641680 1.080746 0.465584 0.068 Uiso 1 1 calc R U . . .
H10B H 0.613220 1.004716 0.402458 0.068 Uiso 1 1 calc R U . . .
C103 C 0.7628(4) 1.1499(3) 0.3460(3) 0.0617(10) Uani 1 1 d . . . . .
H10C H 0.678348 1.199471 0.323766 0.074 Uiso 1 1 calc R U . . .
H10D H 0.831107 1.200849 0.364641 0.074 Uiso 1 1 calc R U . . .
C102 C 0.8559(4) 1.1030(3) 0.2783(3) 0.0560(9) Uani 1 1 d . . . . .
H10E H 0.783861 1.069430 0.250193 0.067 Uiso 1 1 calc R U . . .
H10F H 0.917517 1.169511 0.236009 0.067 Uiso 1 1 calc R U . . .
N101 N 0.9612(3) 1.0110(2) 0.31150(18) 0.0445(6) Uani 1 1 d . . . . .
C108 C 1.0880(5) 0.9849(3) 0.2520(3) 0.0606(10) Uani 1 1 d . . . . .
H10G H 1.118708 0.902340 0.272310 0.091 Uiso 1 1 calc R U . . .
H10H H 1.177172 1.039240 0.245093 0.091 Uiso 1 1 calc R U . . .
H10I H 1.054400 0.995531 0.197935 0.091 Uiso 1 1 calc R U . . .
O107 O 1.0321(2) 0.86758(18) 0.41746(15) 0.0432(5) Uani 1 1 d . . . . .
C106 C 0.7852(4) 0.8970(3) 0.5328(2) 0.0507(8) Uani 1 1 d . . . . .
H10J H 0.884888 0.878874 0.552180 0.076 Uiso 1 1 calc R U . . .
H10K H 0.729972 0.822378 0.536702 0.076 Uiso 1 1 calc R U . . .
H10L H 0.721188 0.941311 0.567839 0.076 Uiso 1 1 calc R U . . .
C200 C 0.8536(3) 0.6420(2) 0.76121(19) 0.0356(6) Uani 1 1 d . . . . .
N201 N 0.7142(3) 0.6736(3) 0.79853(18) 0.0482(7) Uani 1 1 d . . . . .
C202 C 0.6565(9) 0.6315(8) 0.8887(5) 0.0566(18) Uani 0.717(10) 1 d . . P A 1
H20A H 0.596136 0.555440 0.901478 0.068 Uiso 0.717(10) 1 calc R U P A 1
H20B H 0.586513 0.690918 0.907349 0.068 Uiso 0.717(10) 1 calc R U P A 1
C203 C 0.7930(8) 0.6134(7) 0.9342(4) 0.0648(17) Uani 0.717(10) 1 d . . P A 1
H20C H 0.755320 0.577428 0.994731 0.078 Uiso 0.717(10) 1 calc R U P A 1
H20D H 0.844416 0.691536 0.927604 0.078 Uiso 0.717(10) 1 calc R U P A 1
C204 C 0.911(2) 0.532(2) 0.8998(16) 0.058(3) Uani 0.717(10) 1 d . . P A 1
H20E H 1.006502 0.528293 0.925039 0.069 Uiso 0.717(10) 1 calc R U P A 1
H20F H 0.865854 0.449857 0.913596 0.069 Uiso 0.717(10) 1 calc R U P A 1
C212 C 0.689(3) 0.675(2) 0.8890(16) 0.0566(18) Uani 0.283(10) 1 d . . P A 2
H21A H 0.754218 0.739526 0.896145 0.068 Uiso 0.283(10) 1 calc R U P A 2
H21B H 0.577987 0.689243 0.908909 0.068 Uiso 0.283(10) 1 calc R U P A 2
C213 C 0.735(2) 0.556(2) 0.9368(10) 0.0648(17) Uani 0.283(10) 1 d . . P A 2
H21C H 0.716947 0.549532 0.997578 0.078 Uiso 0.283(10) 1 calc R U P A 2
H21D H 0.673385 0.491200 0.927419 0.078 Uiso 0.283(10) 1 calc R U P A 2
C214 C 0.895(7) 0.548(6) 0.906(5) 0.058(3) Uani 0.283(10) 1 d . . P A 2
H21E H 0.925274 0.464962 0.929473 0.069 Uiso 0.283(10) 1 calc R U P A 2
H21F H 0.953664 0.600316 0.928515 0.069 Uiso 0.283(10) 1 calc R U P A 2
N205 N 0.9497(3) 0.5797(3) 0.81098(17) 0.0442(6) Uani 1 1 d . . . . .
C206 C 1.0999(4) 0.5428(3) 0.7744(2) 0.0483(8) Uani 1 1 d . . . . .
H20G H 1.116553 0.574715 0.713355 0.073 Uiso 1 1 calc R U . . .
H20H H 1.101352 0.455450 0.788644 0.073 Uiso 1 1 calc R U . . .
H20I H 1.183088 0.573299 0.796377 0.073 Uiso 1 1 calc R U . . .
O207 O 0.8897(3) 0.6716(2) 0.68395(14) 0.0458(5) Uani 1 1 d . . . . .
C208 C 0.6060(4) 0.7348(4) 0.7474(3) 0.0616(10) Uani 1 1 d . . . . .
H20J H 0.636210 0.725995 0.690469 0.092 Uiso 1 1 calc R U . . .
H20K H 0.607612 0.819688 0.745696 0.092 Uiso 1 1 calc R U . . .
H20L H 0.500533 0.700470 0.771182 0.092 Uiso 1 1 calc R U . . .

loop_
_atom_site_aniso_label
_atom_site_aniso_U_11
_atom_site_aniso_U_22
_atom_site_aniso_U_33
_atom_site_aniso_U_23
_atom_site_aniso_U_13
_atom_site_aniso_U_12
Mn1 0.0183(3) 0.0263(3) 0.0242(3) -0.0056(2) -0.0026(2) 0.00069(19)
O1W 0.0301(9) 0.0292(9) 0.0313(12) -0.0096(9) -0.0038(9) 0.0001(7)
N1 0.0222(9) 0.0277(10) 0.0270(12) -0.0068(9) -0.0033(9) 0.0002(8)
N2 0.0218(9) 0.0287(10) 0.0297(12) -0.0079(9) -0.0049(9) 0.0009(8)
C3 0.0243(11) 0.0290(12) 0.0303(15) -0.0089(11) -0.0057(11) -0.0012(9)
N4 0.0255(10) 0.0306(10) 0.0261(12) -0.0054(9) -0.0045(9) -0.0018(8)
C5 0.0241(11) 0.0288(11) 0.0286(14) -0.0093(10) -0.0062(10) -0.0009(9)
C6 0.0273(12) 0.0282(12) 0.0331(15) -0.0107(11) -0.0103(11) 0.0007(9)
C7 0.0333(13) 0.0340(13) 0.0339(16) -0.0068(12) -0.0093(12) 0.0016(10)
C8 0.0369(14) 0.0369(14) 0.0427(18) -0.0064(13) -0.0172(14) 0.0059(11)
C9 0.0282(12) 0.0357(14) 0.0489(19) -0.0132(13) -0.0116(13) 0.0052(11)
C10 0.0253(12) 0.0320(12) 0.0413(17) -0.0130(12) -0.0083(12) 0.0031(10)
C11 0.0247(12) 0.0264(11) 0.0309(15) -0.0096(11) -0.0057(11) -0.0003(9)
C12 0.0215(11) 0.0259(11) 0.0325(15) -0.0103(11) -0.0066(11) -0.0002(9)
N13 0.0216(9) 0.0291(10) 0.0288(13) -0.0086(9) -0.0030(9) -0.0002(8)
C14 0.0213(11) 0.0276(11) 0.0260(14) -0.0092(10) 0.0023(10) -0.0040(9)
C15 0.0253(12) 0.0305(12) 0.0283(15) -0.0083(11) -0.0020(11) -0.0015(9)
C16 0.0272(12) 0.0420(14) 0.0334(16) -0.0102(12) -0.0008(12) 0.0006(10)
C17 0.0314(14) 0.0540(17) 0.0349(17) -0.0115(14) 0.0045(12) -0.0039(12)
C18 0.0403(15) 0.0562(18) 0.0284(17) -0.0046(14) 0.0000(13) -0.0034(13)
C19 0.0359(14) 0.0457(15) 0.0273(16) -0.0059(12) -0.0056(12) 0.0008(11)
C20 0.0253(12) 0.0334(12) 0.0304(15) -0.0086(11) -0.0055(11) -0.0017(10)
C1A 0.058(2) 0.058(2) 0.057(2) -0.0171(18) -0.0046(18) 0.0056(17)
N1A 0.074(2) 0.075(2) 0.092(3) -0.038(2) 0.003(2) -0.0007(18)
C2A 0.052(2) 0.0549(19) 0.052(2) -0.0001(16) -0.0005(17) 0.0045(15)
N2A 0.056(2) 0.078(2) 0.087(3) -0.003(2) 0.0046(19) 0.0022(17)
C3A 0.0544(19) 0.0535(19) 0.046(2) -0.0048(16) -0.0076(16) 0.0046(15)
C4A 0.0470(17) 0.0490(17) 0.0396(19) -0.0042(14) -0.0092(14) -0.0008(13)
C5A 0.0438(16) 0.0469(17) 0.047(2) -0.0039(15) -0.0047(15) -0.0078(13)
C6A 0.0558(19) 0.0419(16) 0.051(2) -0.0088(15) -0.0064(17) -0.0034(14)
F5A 0.0513(11) 0.0549(12) 0.0846(18) -0.0089(11) 0.0038(11) -0.0107(9)
F6A 0.0674(13) 0.0428(11) 0.108(2) -0.0188(12) 0.0027(13) -0.0060(9)
C100 0.0360(14) 0.0293(13) 0.0485(19) -0.0105(13) -0.0117(13) -0.0021(11)
N105 0.0411(13) 0.0380(12) 0.0515(17) -0.0127(12) -0.0103(12) 0.0083(10)
C104 0.0452(17) 0.0528(19) 0.079(3) -0.0255(19) -0.0192(18) 0.0123(15)
C103 0.058(2) 0.0397(16) 0.094(3) -0.0164(18) -0.036(2) 0.0151(15)
C102 0.0566(19) 0.0402(16) 0.069(3) 0.0005(16) -0.0283(19) 0.0002(14)
N101 0.0449(14) 0.0358(12) 0.0479(17) -0.0011(12) -0.0105(12) 0.0018(10)
C108 0.061(2) 0.054(2) 0.053(2) 0.0001(17) 0.0044(18) 0.0003(16)
O107 0.0399(11) 0.0356(10) 0.0502(14) -0.0049(9) -0.0086(10) 0.0093(8)
C106 0.0575(19) 0.0442(17) 0.052(2) -0.0190(16) -0.0042(17) 0.0030(14)
C200 0.0353(14) 0.0382(14) 0.0360(18) -0.0158(13) -0.0046(13) 0.0002(11)
N201 0.0415(13) 0.0671(17) 0.0363(16) -0.0165(13) -0.0045(12) 0.0134(12)
C202 0.049(4) 0.079(6) 0.038(2) -0.019(4) 0.005(3) 0.007(3)
C203 0.066(4) 0.095(5) 0.038(3) -0.026(3) -0.009(3) 0.008(3)
C204 0.058(5) 0.074(7) 0.038(5) -0.008(4) -0.011(4) 0.018(4)
C212 0.049(4) 0.079(6) 0.038(2) -0.019(4) 0.005(3) 0.007(3)
C213 0.066(4) 0.095(5) 0.038(3) -0.026(3) -0.009(3) 0.008(3)
C214 0.058(5) 0.074(7) 0.038(5) -0.008(4) -0.011(4) 0.018(4)
N205 0.0374(13) 0.0582(15) 0.0376(15) -0.0141(12) -0.0061(11) 0.0060(11)
C206 0.0377(15) 0.0543(18) 0.059(2) -0.0229(17) -0.0123(15) 0.0090(13)
O207 0.0452(12) 0.0599(13) 0.0325(13) -0.0153(10) -0.0029(10) 0.0054(10)
C208 0.0525(19) 0.076(2) 0.056(2) -0.018(2) -0.0123(18) 0.0242(18)

loop_
_atom_type_symbol
_atom_type_description
_atom_type_scat_dispersion_real
_atom_type_scat_dispersion_imag
_atom_type_scat_source
C C 0.0181 0.0091 'International Tables Vol C Tables 4.2.6.8 and 6.1.1.4'
H H 0.0000 0.0000 'International Tables Vol C Tables 4.2.6.8 and 6.1.1.4'
F F 0.0727 0.0534 'International Tables Vol C Tables 4.2.6.8 and 6.1.1.4'
Mn Mn -0.5299 2.8052 'International Tables Vol C Tables 4.2.6.8 and 6.1.1.4'
N N 0.0311 0.0180 'International Tables Vol C Tables 4.2.6.8 and 6.1.1.4'
O O 0.0492 0.0322 'International Tables Vol C Tables 4.2.6.8 and 6.1.1.4'

loop_
_geom_angle_atom_site_label_1
_geom_angle_atom_site_label_2
_geom_angle_atom_site_label_3
_geom_angle
_geom_angle_site_symmetry_1
_geom_angle_site_symmetry_3
N2 Mn1 N2 180.0 2_766 .
N2 Mn1 N1 90.59(9) 2_766 .
N2 Mn1 N1 89.41(9) . .
N2 Mn1 N1 89.41(9) 2_766 2_766
N2 Mn1 N1 90.59(9) . 2_766
N1 Mn1 N1 180.0 . 2_766
N2 Mn1 O1W 90.32(8) 2_766 2_766
N2 Mn1 O1W 89.68(8) . 2_766
N1 Mn1 O1W 92.11(8) . 2_766
N1 Mn1 O1W 87.89(8) 2_766 2_766
N2 Mn1 O1W 89.68(8) 2_766 .
N2 Mn1 O1W 90.32(8) . .
N1 Mn1 O1W 87.89(8) . .
N1 Mn1 O1W 92.11(8) 2_766 .
O1W Mn1 O1W 180.00(10) 2_766 .
Mn1 O1W H1WA 110(3) . .
Mn1 O1W H1WB 106(2) . .
H1WA O1W H1WB 110(4) . .
C12 N1 C5 108.8(2) . .
C12 N1 Mn1 125.07(18) . .
C5 N1 Mn1 125.93(16) . .
C3 N2 C14 107.9(2) . 2_766
C3 N2 Mn1 126.64(16) . .
C14 N2 Mn1 125.42(18) 2_766 .
N4 C3 N2 127.6(2) . .
N4 C3 C20 122.7(2) . 2_766
N2 C3 C20 109.7(2) . 2_766
C5 N4 C3 122.4(2) . .
N4 C5 N1 127.9(2) . .
N4 C5 C6 123.9(2) . .
N1 C5 C6 108.2(2) . .
C11 C6 C7 121.3(2) . .
C11 C6 C5 107.2(2) . .
C7 C6 C5 131.5(3) . .
C8 C7 C6 117.0(3) . .
C8 C7 H7 121.5 . .
C6 C7 H7 121.5 . .
C7 C8 C9 121.4(3) . .
C7 C8 H8 119.3 . .
C9 C8 H8 119.3 . .
C10 C9 C8 121.6(2) . .
C10 C9 H9 119.2 . .
C8 C9 H9 119.2 . .
C9 C10 C11 117.1(3) . .
C9 C10 H10 121.5 . .
C11 C10 H10 121.5 . .
C6 C11 C10 121.6(2) . .
C6 C11 C12 106.9(2) . .
C10 C11 C12 131.5(3) . .
N13 C12 N1 127.8(2) . .
N13 C12 C11 123.4(2) . .
N1 C12 C11 108.8(2) . .
C14 N13 C12 123.3(2) . .
N13 C14 N2 127.7(2) . 2_766
N13 C14 C15 123.1(2) . .
N2 C14 C15 109.2(2) 2_766 .
C16 C15 C20 121.0(3) . .
C16 C15 C14 131.6(2) . .
C20 C15 C14 107.4(2) . .
C17 C16 C15 117.5(3) . .
C17 C16 H16 121.3 . .
C15 C16 H16 121.3 . .
C16 C17 C18 121.4(3) . .
C16 C17 H17 119.3 . .
C18 C17 H17 119.3 . .
C19 C18 C17 121.6(3) . .
C19 C18 H18 119.2 . .
C17 C18 H18 119.2 . .
C18 C19 C20 117.4(3) . .
C18 C19 H19 121.3 . .
C20 C19 H19 121.3 . .
C19 C20 C15 121.1(2) . .
C19 C20 C3 133.1(2) . 2_766
C15 C20 C3 105.8(2) . 2_766
N1A C1A C3A 176.6(4) . .
N2A C2A C3A 175.1(4) . .
C4A C3A C2A 124.5(3) . .
C4A C3A C1A 122.0(3) . .
C2A C3A C1A 113.4(3) . .
C6A C4A C3A 124.0(3) 2_577 .
C6A C4A C5A 112.4(3) 2_577 .
C3A C4A C5A 123.7(3) . .
F5A C5A C6A 118.3(3) . .
F5A C5A C4A 118.3(3) . .
C6A C5A C4A 123.3(3) . .
F6A C6A C5A 117.1(3) . .
F6A C6A C4A 118.5(3) . 2_577
C5A C6A C4A 124.3(3) . 2_577
O107 C100 N105 120.9(3) . .
O107 C100 N101 120.8(3) . .
N105 C100 N101 118.3(3) . .
C100 N105 C104 122.9(3) . .
C100 N105 C106 119.3(2) . .
C104 N105 C106 117.1(3) . .
N105 C104 C103 110.0(3) . .
N105 C104 H10A 109.7 . .
C103 C104 H10A 109.7 . .
N105 C104 H10B 109.7 . .
C103 C104 H10B 109.7 . .
H10A C104 H10B 108.2 . .
C102 C103 C104 110.5(3) . .
C102 C103 H10C 109.6 . .
C104 C103 H10C 109.6 . .
C102 C103 H10D 109.6 . .
C104 C103 H10D 109.6 . .
H10C C103 H10D 108.1 . .
N101 C102 C103 111.7(3) . .
N101 C102 H10E 109.3 . .
C103 C102 H10E 109.3 . .
N101 C102 H10F 109.3 . .
C103 C102 H10F 109.3 . .
H10E C102 H10F 107.9 . .
C100 N101 C108 119.8(3) . .
C100 N101 C102 123.5(3) . .
C108 N101 C102 116.5(3) . .
N101 C108 H10G 109.5 . .
N101 C108 H10H 109.5 . .
H10G C108 H10H 109.5 . .
N101 C108 H10I 109.5 . .
H10G C108 H10I 109.5 . .
H10H C108 H10I 109.5 . .
N105 C106 H10J 109.5 . .
N105 C106 H10K 109.5 . .
H10J C106 H10K 109.5 . .
N105 C106 H10L 109.5 . .
H10J C106 H10L 109.5 . .
H10K C106 H10L 109.5 . .
O207 C200 N205 122.3(3) . .
O207 C200 N201 119.8(3) . .
N205 C200 N201 117.9(3) . .
C200 N201 C208 119.4(3) . .
C200 N201 C202 122.9(4) . .
C208 N201 C202 117.0(4) . .
C200 N201 C212 120.4(9) . .
C208 N201 C212 118.3(10) . .
N201 C202 C203 109.3(6) . .
N201 C202 H20A 109.8 . .
C203 C202 H20A 109.8 . .
N201 C202 H20B 109.8 . .
C203 C202 H20B 109.8 . .
H20A C202 H20B 108.3 . .
C202 C203 C204 110.7(11) . .
C202 C203 H20C 109.5 . .
C204 C203 H20C 109.5 . .
C202 C203 H20D 109.5 . .
C204 C203 H20D 109.5 . .
H20C C203 H20D 108.1 . .
N205 C204 C203 107.8(15) . .
N205 C204 H20E 110.1 . .
C203 C204 H20E 110.1 . .
N205 C204 H20F 110.1 . .
C203 C204 H20F 110.1 . .
H20E C204 H20F 108.5 . .
C213 C212 N201 106.3(16) . .
C213 C212 H21A 110.5 . .
N201 C212 H21A 110.5 . .
C213 C212 H21B 110.5 . .
N201 C212 H21B 110.5 . .
H21A C212 H21B 108.7 . .
C214 C213 C212 106(3) . .
C214 C213 H21C 110.6 . .
C212 C213 H21C 110.6 . .
C214 C213 H21D 110.6 . .
C212 C213 H21D 110.6 . .
H21C C213 H21D 108.8 . .
C213 C214 N205 118(5) . .
C213 C214 H21E 107.8 . .
N205 C214 H21E 107.8 . .
C213 C214 H21F 107.8 . .
N205 C214 H21F 107.8 . .
H21E C214 H21F 107.1 . .
C200 N205 C204 125.9(8) . .
C200 N205 C206 120.3(3) . .
C204 N205 C206 113.4(7) . .
C200 N205 C214 118(2) . .
C206 N205 C214 121(2) . .
N205 C206 H20G 109.5 . .
N205 C206 H20H 109.5 . .
H20G C206 H20H 109.5 . .
N205 C206 H20I 109.5 . .
H20G C206 H20I 109.5 . .
H20H C206 H20I 109.5 . .
N201 C208 H20J 109.5 . .
N201 C208 H20K 109.5 . .
H20J C208 H20K 109.5 . .
N201 C208 H20L 109.5 . .
H20J C208 H20L 109.5 . .
H20K C208 H20L 109.5 . .

loop_
_geom_bond_atom_site_label_1
_geom_bond_atom_site_label_2
_geom_bond_distance
_geom_bond_site_symmetry_2
Mn1 N2 1.950(2) 2_766
Mn1 N2 1.950(2) .
Mn1 N1 1.9668(19) .
Mn1 N1 1.9668(19) 2_766
Mn1 O1W 2.2584(18) 2_766
Mn1 O1W 2.2584(18) .
O1W H1WA 0.81(4) .
O1W H1WB 0.85(4) .
N1 C12 1.376(3) .
N1 C5 1.380(3) .
N2 C3 1.375(3) .
N2 C14 1.384(3) 2_766
C3 N4 1.333(3) .
C3 C20 1.450(4) 2_766
N4 C5 1.321(3) .
C5 C6 1.456(3) .
C6 C11 1.388(4) .
C6 C7 1.400(4) .
C7 C8 1.389(4) .
C7 H7 0.9500 .
C8 C9 1.397(5) .
C8 H8 0.9500 .
C9 C10 1.386(4) .
C9 H9 0.9500 .
C10 C11 1.395(3) .
C10 H10 0.9500 .
C11 C12 1.449(3) .
C12 N13 1.329(4) .
N13 C14 1.322(3) .
C14 C15 1.434(4) .
C15 C16 1.398(4) .
C15 C20 1.406(4) .
C16 C17 1.381(4) .
C16 H16 0.9500 .
C17 C18 1.398(5) .
C17 H17 0.9500 .
C18 C19 1.388(4) .
C18 H18 0.9500 .
C19 C20 1.391(4) .
C19 H19 0.9500 .
C1A N1A 1.163(5) .
C1A C3A 1.420(5) .
C2A N2A 1.164(5) .
C2A C3A 1.416(5) .
C3A C4A 1.409(5) .
C4A C6A 1.407(5) 2_577
C4A C5A 1.415(5) .
C5A F5A 1.341(4) .
C5A C6A 1.358(5) .
C6A F6A 1.350(4) .
C100 O107 1.243(4) .
C100 N105 1.357(4) .
C100 N101 1.358(4) .
N105 C104 1.449(4) .
N105 C106 1.453(5) .
C104 C103 1.501(6) .
C104 H10A 0.9900 .
C104 H10B 0.9900 .
C103 C102 1.497(6) .
C103 H10C 0.9900 .
C103 H10D 0.9900 .
C102 N101 1.459(4) .
C102 H10E 0.9900 .
C102 H10F 0.9900 .
N101 C108 1.440(5) .
C108 H10G 0.9800 .
C108 H10H 0.9800 .
C108 H10I 0.9800 .
C106 H10J 0.9800 .
C106 H10K 0.9800 .
C106 H10L 0.9800 .
C200 O207 1.237(4) .
C200 N205 1.353(4) .
C200 N201 1.356(4) .
N201 C208 1.440(4) .
N201 C202 1.463(9) .
N201 C212 1.51(2) .
C202 C203 1.507(11) .
C202 H20A 0.9900 .
C202 H20B 0.9900 .
C203 C204 1.532(16) .
C203 H20C 0.9900 .
C203 H20D 0.9900 .
C204 N205 1.43(3) .
C204 H20E 0.9900 .
C204 H20F 0.9900 .
C212 C213 1.50(3) .
C212 H21A 0.9900 .
C212 H21B 0.9900 .
C213 C214 1.41(6) .
C213 H21C 0.9900 .
C213 H21D 0.9900 .
C214 N205 1.53(7) .
C214 H21E 0.9900 .
C214 H21F 0.9900 .
N205 C206 1.453(4) .
C206 H20G 0.9800 .
C206 H20H 0.9800 .
C206 H20I 0.9800 .
C208 H20J 0.9800 .
C208 H20K 0.9800 .
C208 H20L 0.9800 .
